data_7014441
loop_
_publ_author_name
'Li, Zuo-Xi'
'Ma, Hong'
'Chen, Shao-Long'
'Pan, Zhong-Da'
'Zeng, Yong-Fei'
'Wang, Xiu-Li'
'Bu, Xian-He'

_publ_section_title
;
 An unprecedented double-bridging interpenetrating \a-Po network based
 on a new heterometallic cluster {Cu4Mo6}.
;
_journal_issue 1
_journal_name_full 'Dalton transactions (Cambridge, England : 2003)'
_journal_page_first 31
_journal_page_last 34
_journal_paper_doi 10.1039/c0dt00860e
_journal_volume 40
_journal_year 2011
_chemical_formula_sum 'C50 H35 Cu2 Mo3 N10 O14'
_chemical_formula_weight 1414.80
_chemical_name_systematic
;
?
;
_space_group_IT_number 2
_symmetry_cell_setting triclinic
_symmetry_space_group_name_Hall '-P 1'
_symmetry_space_group_name_H-M 'P -1'
_atom_sites_solution_hydrogens geom
_atom_sites_solution_primary direct
_atom_sites_solution_secondary difmap
_audit_creation_method SHELXL-97
_cell_angle_alpha 116.617(2)
_cell_angle_beta 96.330(2)
_cell_angle_gamma 111.626(2)
_cell_formula_units_Z 2
_cell_length_a 14.8013(10)
_cell_length_b 14.8132(10)
_cell_length_c 15.2203(10)
_cell_measurement_reflns_used 24290
_cell_measurement_temperature 293(2)
_cell_measurement_theta_max 27.7
_cell_measurement_theta_min 3.0
_cell_volume 2616.8(3)
_computing_cell_refinement 'CrystalClear (Rigaku/MSC Inc., 2005)'
_computing_data_collection 'CrystalClear (Rigaku/MSC Inc., 2005)'
_computing_data_reduction 'CrystalClear (Rigaku/MSC Inc., 2005)'
_computing_molecular_graphics 'SHELXTL (Bruker, 1997)'
_computing_publication_material SHELXTL
_computing_structure_refinement 'SHELXL-97 (Sheldrick, 1997)'
_computing_structure_solution 'SHELXS-97 (Sheldrick, 1997)'
_diffrn_ambient_temperature 293(2)
_diffrn_detector_area_resol_mean 9
_diffrn_measured_fraction_theta_full 0.998
_diffrn_measured_fraction_theta_max 0.998
_diffrn_measurement_device_type 'Rigaku R-axis rapid IP'
_diffrn_measurement_method 'phi and omega scans'
_diffrn_radiation_monochromator Confocal
_diffrn_radiation_source 'Rotating Anode'
_diffrn_radiation_type MoK\a
_diffrn_radiation_wavelength 0.71073
_diffrn_reflns_av_R_equivalents 0.0554
_diffrn_reflns_av_sigmaI/netI 0.0654
_diffrn_reflns_limit_h_max 17
_diffrn_reflns_limit_h_min -17
_diffrn_reflns_limit_k_max 17
_diffrn_reflns_limit_k_min -17
_diffrn_reflns_limit_l_max 18
_diffrn_reflns_limit_l_min -18
_diffrn_reflns_number 23071
_diffrn_reflns_theta_full 25.02
_diffrn_reflns_theta_max 25.02
_diffrn_reflns_theta_min 3.01
_diffrn_standards_decay_% 0
_diffrn_standards_interval_count 0
_diffrn_standards_interval_time 0
_exptl_absorpt_coefficient_mu 1.575
_exptl_absorpt_correction_T_max 0.730
_exptl_absorpt_correction_T_min 0.692
_exptl_absorpt_correction_type multi-scan
_exptl_absorpt_process_details CrystalClear
_exptl_crystal_colour green
_exptl_crystal_density_diffrn 1.796
_exptl_crystal_density_method 'not measured'
_exptl_crystal_description block
_exptl_crystal_F_000 1402
_exptl_crystal_size_max 0.30
_exptl_crystal_size_mid 0.20
_exptl_crystal_size_min 0.20
_refine_diff_density_max 0.994
_refine_diff_density_min -0.714
_refine_diff_density_rms 0.120
_refine_ls_extinction_method none
_refine_ls_goodness_of_fit_ref 1.093
_refine_ls_hydrogen_treatment constr
_refine_ls_matrix_type full
_refine_ls_number_parameters 701
_refine_ls_number_reflns 9218
_refine_ls_number_restraints 0
_refine_ls_restrained_S_all 1.093
_refine_ls_R_factor_all 0.0750
_refine_ls_R_factor_gt 0.0505
_refine_ls_shift/su_max 0.001
_refine_ls_shift/su_mean 0.000
_refine_ls_structure_factor_coef Fsqd
_refine_ls_weighting_details 'calc w=1/[\s^2^(Fo^2^)+(0.0371P)^2^+9.7929P] where P=(Fo^2^+2Fc^2^)/3'
_refine_ls_weighting_scheme calc
_refine_ls_wR_factor_gt 0.1064
_refine_ls_wR_factor_ref 0.1150
_reflns_number_gt 7123
_reflns_number_total 9236
_reflns_threshold_expression >2sigma(I)
_cod_data_source_file C0DT00860E.TXT
_cod_data_source_block 1
_cod_depositor_comments
;
The following automatic conversions were performed:
'_exptl_absorpt_correction_type' value 'Multi-scan' changed to
'multi-scan' according to
'/home/saulius/struct/CIF-dictionaries/cif_core.dic' dictionary named
'cif_core.dic' version 2.4.1 from 2010-06-29.

Automatic conversion script
Id: cif_fix_enum 1555 2011-01-17 13:19:09Z saulius 
;
_cod_database_code 7014441

loop_
_symmetry_equiv_pos_as_xyz
'x, y, z'
'-x, -y, -z'

loop_
_atom_site_label
_atom_site_type_symbol
_atom_site_fract_x
_atom_site_fract_y
_atom_site_fract_z
_atom_site_U_iso_or_equiv
_atom_site_adp_type
_atom_site_occupancy
_atom_site_symmetry_multiplicity
_atom_site_calc_flag
_atom_site_refinement_flags
_atom_site_disorder_assembly
_atom_site_disorder_group
C1 C 0.3091(5) 0.9468(6) 0.6394(5) 0.0273(15) Uani 1 1 d . . .
H1 H 0.3422 1.0255 0.6861 0.033 Uiso 1 1 calc R . .
C2 C 0.2047(5) 0.7678(6) 0.5624(5) 0.0270(15) Uani 1 1 d . . .
C3 C 0.1285(6) 0.6590(6) 0.5301(6) 0.0392(19) Uani 1 1 d . . .
H3 H 0.0833 0.6494 0.5669 0.047 Uiso 1 1 calc R . .
C4 C 0.1211(6) 0.5662(6) 0.4432(6) 0.044(2) Uani 1 1 d . . .
H4 H 0.0699 0.4933 0.4205 0.053 Uiso 1 1 calc R . .
C5 C 0.1895(6) 0.5795(6) 0.3884(6) 0.044(2) Uani 1 1 d . . .
H5 H 0.1833 0.5149 0.3303 0.052 Uiso 1 1 calc R . .
C6 C 0.2651(6) 0.6846(6) 0.4175(5) 0.0382(18) Uani 1 1 d . . .
H6 H 0.3102 0.6930 0.3804 0.046 Uiso 1 1 calc R . .
C7 C 0.2717(5) 0.7786(6) 0.5053(5) 0.0270(15) Uani 1 1 d . . .
C8 C 0.4210(5) 0.9481(6) 0.5274(5) 0.0319(16) Uani 1 1 d . . .
C9 C 0.4001(6) 0.9405(7) 0.4330(6) 0.047(2) Uani 1 1 d . . .
H9 H 0.3327 0.9005 0.3881 0.056 Uiso 1 1 calc R . .
C10 C 0.5203(6) 1.0074(7) 0.5932(6) 0.047(2) Uani 1 1 d . . .
H10 H 0.5337 1.0122 0.6568 0.057 Uiso 1 1 calc R . .
C11 C -0.0791(5) 0.7274(5) 0.6259(5) 0.0280(15) Uani 1 1 d . . .
H11 H -0.0867 0.7082 0.6760 0.034 Uiso 1 1 calc R . .
C12 C -0.0156(5) 0.8112(5) 0.5467(5) 0.0248(14) Uani 1 1 d . . .
C13 C 0.0428(6) 0.8828(6) 0.5177(6) 0.0372(18) Uani 1 1 d . . .
H13 H 0.1100 0.9393 0.5597 0.045 Uiso 1 1 calc R . .
C14 C -0.0014(6) 0.8681(7) 0.4242(6) 0.044(2) Uani 1 1 d . . .
H14 H 0.0369 0.9152 0.4029 0.053 Uiso 1 1 calc R . .
C15 C -0.1019(6) 0.7844(7) 0.3615(6) 0.046(2) Uani 1 1 d . . .
H15 H -0.1294 0.7766 0.2990 0.055 Uiso 1 1 calc R . .
C16 C -0.1619(6) 0.7128(6) 0.3897(6) 0.0406(19) Uani 1 1 d . . .
H16 H -0.2292 0.6566 0.3478 0.049 Uiso 1 1 calc R . .
C17 C -0.1174(5) 0.7284(6) 0.4830(5) 0.0293(16) Uani 1 1 d . . .
C18 C -0.2529(5) 0.5796(6) 0.5029(5) 0.0329(17) Uani 1 1 d . . .
C19 C -0.3095(5) 0.5838(6) 0.5701(5) 0.0286(15) Uani 1 1 d . . .
H19 H -0.2866 0.6509 0.6342 0.034 Uiso 1 1 calc R . .
C20 C -0.3995(5) 0.4887(6) 0.5419(5) 0.0334(17) Uani 1 1 d . . .
H20 H -0.4380 0.4909 0.5864 0.040 Uiso 1 1 calc R . .
C21 C -0.4318(5) 0.3899(6) 0.4464(5) 0.0313(16) Uani 1 1 d . . .
C22 C -0.3752(6) 0.3862(6) 0.3794(6) 0.044(2) Uani 1 1 d . . .
H22 H -0.3976 0.3194 0.3151 0.053 Uiso 1 1 calc R . .
C23 C -0.2858(6) 0.4817(7) 0.4086(6) 0.047(2) Uani 1 1 d . . .
H23 H -0.2474 0.4798 0.3640 0.056 Uiso 1 1 calc R . .
C31 C 0.1342(5) 0.7905(5) 1.1542(5) 0.0298(16) Uani 1 1 d . . .
H31 H 0.0713 0.7887 1.1580 0.036 Uiso 1 1 calc R . .
C32 C 0.2879(5) 0.8421(5) 1.1437(5) 0.0264(15) Uani 1 1 d . . .
C33 C 0.3824(5) 0.8959(6) 1.1362(5) 0.0324(16) Uani 1 1 d . . .
H33 H 0.4005 0.9600 1.1309 0.039 Uiso 1 1 calc R . .
C34 C 0.4486(5) 0.8516(6) 1.1367(6) 0.0354(17) Uani 1 1 d . . .
H34 H 0.5127 0.8853 1.1311 0.042 Uiso 1 1 calc R . .
C35 C 0.4206(5) 0.7560(7) 1.1456(6) 0.0427(19) Uani 1 1 d . . .
H35 H 0.4678 0.7289 1.1477 0.051 Uiso 1 1 calc R . .
C36 C 0.3263(5) 0.7003(6) 1.1515(6) 0.0382(18) Uani 1 1 d . . .
H36 H 0.3086 0.6363 1.1569 0.046 Uiso 1 1 calc R . .
C37 C 0.2595(5) 0.7438(5) 1.1491(5) 0.0263(15) Uani 1 1 d . . .
C38 C 0.0933(5) 0.6164(6) 1.1581(6) 0.0296(16) Uani 1 1 d . . .
C43 C 0.0302(6) 0.6321(6) 1.2183(6) 0.0407(19) Uani 1 1 d . . .
H43 H 0.0340 0.7038 1.2566 0.049 Uiso 1 1 calc R . .
C42 C -0.0372(6) 0.5423(6) 1.2213(6) 0.0395(19) Uani 1 1 d . . .
H42 H -0.0808 0.5522 1.2602 0.047 Uiso 1 1 calc R . .
C41 C -0.0408(5) 0.4374(5) 1.1669(5) 0.0283(16) Uani 1 1 d . . .
C40 C 0.0215(5) 0.4214(6) 1.1065(5) 0.0294(16) Uani 1 1 d . . .
H40 H 0.0180 0.3498 1.0687 0.035 Uiso 1 1 calc R . .
C39 C 0.0884(5) 0.5112(6) 1.1026(6) 0.0319(16) Uani 1 1 d . . .
H39 H 0.1307 0.5008 1.0622 0.038 Uiso 1 1 calc R . .
C44 C 0.4067(5) 1.2198(6) 1.3126(5) 0.0351(17) Uani 1 1 d . . .
H44 H 0.4196 1.2301 1.2584 0.042 Uiso 1 1 calc R . .
C45 C 0.3328(5) 1.1550(6) 1.4000(5) 0.0325(16) Uani 1 1 d . . .
C46 C 0.2649(6) 1.0936(6) 1.4331(6) 0.0420(19) Uani 1 1 d . . .
H46 H 0.2014 1.0310 1.3871 0.050 Uiso 1 1 calc R . .
C47 C 0.2956(6) 1.1291(7) 1.5359(7) 0.052(2) Uani 1 1 d . . .
H47 H 0.2513 1.0908 1.5606 0.062 Uiso 1 1 calc R . .
C48 C 0.3915(6) 1.2214(7) 1.6047(6) 0.049(2) Uani 1 1 d . . .
H48 H 0.4108 1.2409 1.6736 0.059 Uiso 1 1 calc R . .
C49 C 0.4585(6) 1.2846(6) 1.5739(6) 0.0415(19) Uani 1 1 d . . .
H49 H 0.5218 1.3473 1.6203 0.050 Uiso 1 1 calc R . .
C50 C 0.4268(5) 1.2502(6) 1.4711(5) 0.0302(16) Uani 1 1 d . . .
C24 C 0.0755(5) 0.7145(5) 0.7956(5) 0.0256(15) Uani 1 1 d . . .
H24 H 0.0076 0.7014 0.7808 0.031 Uiso 1 1 calc R . .
C25 C 0.2374(5) 0.7861(5) 0.8208(5) 0.0244(14) Uani 1 1 d . . .
C26 C 0.3408(5) 0.8546(6) 0.8373(5) 0.0316(16) Uani 1 1 d . . .
H26 H 0.3599 0.9145 0.8258 0.038 Uiso 1 1 calc R . .
C27 C 0.4120(5) 0.8292(6) 0.8710(5) 0.0322(16) Uani 1 1 d . . .
H27 H 0.4811 0.8735 0.8832 0.039 Uiso 1 1 calc R . .
C28 C 0.3846(6) 0.7393(6) 0.8875(5) 0.0362(17) Uani 1 1 d . . .
H28 H 0.4356 0.7239 0.9087 0.043 Uiso 1 1 calc R . .
C29 C 0.2853(5) 0.6730(6) 0.8737(6) 0.0356(17) Uani 1 1 d . . .
H29 H 0.2673 0.6134 0.8857 0.043 Uiso 1 1 calc R . .
C30 C 0.2123(5) 0.6988(5) 0.8410(5) 0.0251(15) Uani 1 1 d . . .
Cu1 Cu 0.13816(6) 0.90900(6) 0.75748(6) 0.02141(18) Uani 1 1 d . . .
Cu2 Cu 0.19561(6) 0.99908(6) 1.15111(6) 0.02220(18) Uani 1 1 d . . .
Mo1 Mo 0.26460(4) 1.09432(4) 1.01579(4) 0.01837(14) Uani 1 1 d . . .
Mo2 Mo 0.08584(4) 1.15580(4) 1.09184(4) 0.01811(13) Uani 1 1 d . . .
Mo3 Mo 0.05009(4) 1.09829(4) 0.85735(4) 0.01929(14) Uani 1 1 d . . .
N1 N 0.2306(4) 0.8756(4) 0.6465(4) 0.0273(13) Uani 1 1 d . . .
N2 N 0.3377(4) 0.8937(5) 0.5563(4) 0.0307(13) Uani 1 1 d . . .
N3 N 0.0064(4) 0.8069(4) 0.6364(4) 0.0238(12) Uani 1 1 d . . .
N4 N -0.1549(4) 0.6759(4) 0.5366(4) 0.0280(13) Uani 1 1 d . . .
N7 N 0.2056(4) 0.8683(4) 1.1478(4) 0.0254(12) Uani 1 1 d . . .
N8 N 0.1598(4) 0.7119(5) 1.1550(5) 0.0312(14) Uani 1 1 d . . .
N9 N 0.3228(4) 1.1362(5) 1.3000(4) 0.0310(13) Uani 1 1 d . . .
N10 N 0.4731(4) 1.2901(5) 1.4119(4) 0.0333(14) Uani 1 1 d . . .
N5 N 0.1482(4) 0.7928(4) 0.7900(4) 0.0232(12) Uani 1 1 d . . .
O4 O 0.1853(3) 1.1101(4) 1.1205(3) 0.0238(10) Uani 1 1 d . . .
O2 O 0.2725(4) 0.9968(4) 1.0493(4) 0.0368(12) Uani 1 1 d . . .
O1 O 0.3800(3) 1.2151(4) 1.0839(4) 0.0352(12) Uani 1 1 d . . .
O3 O 0.2573(3) 1.0274(3) 0.8839(3) 0.0223(9) Uani 1 1 d . . .
O11 O 0.1104(3) 1.0339(3) 0.7734(3) 0.0227(10) Uani 1 1 d . . .
O10 O -0.0828(3) 1.0186(4) 0.7856(3) 0.0245(10) Uani 1 1 d . . .
O9 O 0.0862(3) 1.2251(4) 0.8637(4) 0.0313(11) Uani 1 1 d . . .
O5 O 0.1638(3) 1.1463(3) 0.9848(3) 0.0205(9) Uani 1 1 d . . .
O8 O 0.0005(3) 1.1448(4) 0.9868(3) 0.0266(10) Uani 1 1 d . . .
O6 O 0.1379(3) 1.2963(3) 1.1911(3) 0.0273(10) Uani 1 1 d . . .
O7 O -0.0067(3) 1.0723(4) 1.1231(4) 0.0324(11) Uani 1 1 d . . .
N6 N 0.1063(4) 0.6546(5) 0.8241(5) 0.0295(13) Uani 1 1 d . . .
O1W O 0.3203(6) 0.1970(7) 0.8066(6) 0.097(2) Uiso 1 1 d . . .
O2W O 0.3127(9) 0.4782(10) 0.1930(9) 0.166(4) Uiso 1 1 d . . .
O4W O 0.4689(19) 0.451(2) 0.210(2) 0.175(9) Uiso 0.50 1 d P . .
O3W O 0.255(2) 0.437(2) 0.956(2) 0.213(12) Uiso 0.50 1 d P . .

loop_
_atom_site_aniso_label
_atom_site_aniso_U_11
_atom_site_aniso_U_22
_atom_site_aniso_U_33
_atom_site_aniso_U_23
_atom_site_aniso_U_13
_atom_site_aniso_U_12
C1 0.027(4) 0.026(4) 0.026(4) 0.011(3) 0.016(3) 0.012(3)
C2 0.021(3) 0.030(4) 0.031(4) 0.016(3) 0.011(3) 0.011(3)
C3 0.039(4) 0.034(4) 0.041(4) 0.020(4) 0.027(4) 0.011(4)
C4 0.055(5) 0.029(4) 0.045(5) 0.015(4) 0.023(4) 0.021(4)
C5 0.051(5) 0.033(4) 0.037(4) 0.008(4) 0.017(4) 0.023(4)
C6 0.044(5) 0.041(5) 0.029(4) 0.013(4) 0.021(4) 0.024(4)
C7 0.024(4) 0.029(4) 0.033(4) 0.019(3) 0.017(3) 0.013(3)
C8 0.025(4) 0.031(4) 0.032(4) 0.013(3) 0.018(3) 0.009(3)
C9 0.021(4) 0.064(6) 0.033(4) 0.024(4) 0.004(3) 0.002(4)
C10 0.035(4) 0.073(6) 0.038(5) 0.039(5) 0.015(4) 0.016(4)
C11 0.029(4) 0.029(4) 0.022(4) 0.014(3) 0.010(3) 0.009(3)
C12 0.026(4) 0.023(3) 0.028(4) 0.015(3) 0.011(3) 0.011(3)
C13 0.033(4) 0.034(4) 0.048(5) 0.024(4) 0.017(4) 0.014(3)
C14 0.051(5) 0.044(5) 0.049(5) 0.034(4) 0.023(4) 0.021(4)
C15 0.059(5) 0.063(6) 0.035(4) 0.034(4) 0.022(4) 0.036(5)
C16 0.038(4) 0.043(5) 0.034(4) 0.020(4) 0.007(4) 0.013(4)
C17 0.028(4) 0.029(4) 0.031(4) 0.018(3) 0.016(3) 0.009(3)
C18 0.023(4) 0.028(4) 0.028(4) 0.012(3) 0.001(3) -0.001(3)
C19 0.029(4) 0.025(4) 0.022(4) 0.010(3) 0.005(3) 0.007(3)
C20 0.032(4) 0.038(4) 0.025(4) 0.015(3) 0.011(3) 0.013(3)
C21 0.025(4) 0.031(4) 0.027(4) 0.015(3) 0.004(3) 0.003(3)
C22 0.032(4) 0.038(4) 0.025(4) 0.005(4) 0.006(3) -0.003(4)
C23 0.039(5) 0.051(5) 0.028(4) 0.017(4) 0.015(4) 0.005(4)
C31 0.024(4) 0.027(4) 0.043(4) 0.021(3) 0.011(3) 0.012(3)
C32 0.025(4) 0.025(4) 0.031(4) 0.019(3) 0.003(3) 0.010(3)
C33 0.026(4) 0.031(4) 0.039(4) 0.023(4) 0.008(3) 0.006(3)
C34 0.021(4) 0.036(4) 0.049(5) 0.025(4) 0.013(3) 0.010(3)
C35 0.027(4) 0.052(5) 0.058(5) 0.034(4) 0.013(4) 0.021(4)
C36 0.032(4) 0.035(4) 0.062(5) 0.033(4) 0.018(4) 0.019(3)
C37 0.019(3) 0.020(3) 0.038(4) 0.018(3) 0.008(3) 0.005(3)
C38 0.022(4) 0.029(4) 0.051(5) 0.032(4) 0.014(3) 0.011(3)
C43 0.046(5) 0.024(4) 0.070(6) 0.030(4) 0.033(4) 0.023(4)
C42 0.041(4) 0.040(4) 0.066(5) 0.036(4) 0.039(4) 0.030(4)
C41 0.029(4) 0.021(4) 0.045(4) 0.023(3) 0.018(3) 0.013(3)
C40 0.033(4) 0.023(4) 0.040(4) 0.021(3) 0.018(3) 0.013(3)
C39 0.036(4) 0.030(4) 0.045(4) 0.025(4) 0.022(3) 0.021(3)
C44 0.029(4) 0.033(4) 0.030(4) 0.016(4) 0.005(3) 0.004(3)
C45 0.031(4) 0.033(4) 0.034(4) 0.020(4) 0.012(3) 0.014(3)
C46 0.032(4) 0.043(5) 0.042(5) 0.027(4) 0.008(4) 0.004(4)
C47 0.038(5) 0.064(6) 0.056(5) 0.044(5) 0.021(4) 0.010(4)
C48 0.047(5) 0.060(5) 0.035(5) 0.032(4) 0.007(4) 0.013(4)
C49 0.028(4) 0.043(5) 0.036(4) 0.020(4) 0.001(3) 0.004(3)
C50 0.023(4) 0.031(4) 0.028(4) 0.015(3) 0.004(3) 0.006(3)
C24 0.021(3) 0.032(4) 0.037(4) 0.025(3) 0.016(3) 0.014(3)
C25 0.023(3) 0.026(4) 0.026(4) 0.013(3) 0.012(3) 0.013(3)
C26 0.024(4) 0.029(4) 0.042(4) 0.022(4) 0.017(3) 0.007(3)
C27 0.020(3) 0.038(4) 0.037(4) 0.016(4) 0.015(3) 0.015(3)
C28 0.035(4) 0.043(4) 0.034(4) 0.017(4) 0.012(3) 0.024(4)
C29 0.038(4) 0.038(4) 0.043(4) 0.027(4) 0.016(4) 0.021(4)
C30 0.026(4) 0.016(3) 0.031(4) 0.010(3) 0.012(3) 0.009(3)
Cu1 0.0198(4) 0.0173(4) 0.0237(4) 0.0100(3) 0.0079(3) 0.0064(3)
Cu2 0.0227(4) 0.0211(4) 0.0279(4) 0.0171(4) 0.0090(3) 0.0098(3)
Mo1 0.0153(3) 0.0201(3) 0.0223(3) 0.0127(2) 0.0078(2) 0.0085(2)
Mo2 0.0175(3) 0.0175(3) 0.0219(3) 0.0114(2) 0.0103(2) 0.0084(2)
Mo3 0.0184(3) 0.0215(3) 0.0210(3) 0.0133(3) 0.0067(2) 0.0096(2)
N1 0.027(3) 0.023(3) 0.025(3) 0.009(3) 0.015(2) 0.008(2)
N2 0.031(3) 0.032(3) 0.024(3) 0.013(3) 0.019(3) 0.011(3)
N3 0.020(3) 0.022(3) 0.021(3) 0.009(2) 0.008(2) 0.005(2)
N4 0.018(3) 0.027(3) 0.024(3) 0.010(3) 0.008(2) 0.003(2)
N7 0.024(3) 0.021(3) 0.034(3) 0.017(3) 0.006(2) 0.010(2)
N8 0.026(3) 0.034(3) 0.054(4) 0.034(3) 0.019(3) 0.018(3)
N9 0.022(3) 0.031(3) 0.030(3) 0.015(3) 0.004(3) 0.005(3)
N10 0.024(3) 0.031(3) 0.025(3) 0.013(3) 0.003(3) -0.002(3)
N5 0.023(3) 0.019(3) 0.031(3) 0.014(3) 0.014(2) 0.009(2)
O4 0.025(2) 0.031(2) 0.032(3) 0.025(2) 0.016(2) 0.017(2)
O2 0.054(3) 0.051(3) 0.044(3) 0.037(3) 0.032(3) 0.041(3)
O1 0.019(2) 0.037(3) 0.036(3) 0.015(2) 0.006(2) 0.006(2)
O3 0.019(2) 0.020(2) 0.024(2) 0.011(2) 0.0064(19) 0.0077(19)
O11 0.026(2) 0.024(2) 0.020(2) 0.013(2) 0.0093(19) 0.0118(19)
O10 0.019(2) 0.028(2) 0.029(2) 0.020(2) 0.0053(19) 0.0077(19)
O9 0.028(3) 0.028(3) 0.044(3) 0.024(2) 0.012(2) 0.013(2)
O5 0.020(2) 0.022(2) 0.021(2) 0.014(2) 0.0074(18) 0.0091(19)
O8 0.022(2) 0.036(3) 0.024(2) 0.015(2) 0.010(2) 0.017(2)
O6 0.024(2) 0.019(2) 0.030(3) 0.009(2) 0.007(2) 0.0064(19)
O7 0.026(3) 0.038(3) 0.054(3) 0.036(3) 0.023(2) 0.016(2)
N6 0.025(3) 0.032(3) 0.049(4) 0.030(3) 0.020(3) 0.017(3)

loop_
_atom_type_symbol
_atom_type_description
_atom_type_scat_dispersion_real
_atom_type_scat_dispersion_imag
_atom_type_scat_source
C C 0.0033 0.0016 'International Tables Vol C Tables 4.2.6.8 and 6.1.1.4'
H H 0.0000 0.0000 'International Tables Vol C Tables 4.2.6.8 and 6.1.1.4'
N N 0.0061 0.0033 'International Tables Vol C Tables 4.2.6.8 and 6.1.1.4'
O O 0.0106 0.0060 'International Tables Vol C Tables 4.2.6.8 and 6.1.1.4'
Cu Cu 0.3201 1.2651 'International Tables Vol C Tables 4.2.6.8 and 6.1.1.4'
Mo Mo -1.6832 0.6857 'International Tables Vol C Tables 4.2.6.8 and 6.1.1.4'

loop_
_geom_angle_atom_site_label_1
_geom_angle_atom_site_label_2
_geom_angle_atom_site_label_3
_geom_angle
_geom_angle_site_symmetry_1
_geom_angle_site_symmetry_3
_geom_angle_publ_flag
N1 C1 N2 113.1(6) . . ?
N1 C1 H1 123.5 . . ?
N2 C1 H1 123.5 . . ?
C3 C2 N1 131.6(6) . . ?
C3 C2 C7 118.8(6) . . ?
N1 C2 C7 109.6(6) . . ?
C4 C3 C2 119.0(7) . . ?
C4 C3 H3 120.5 . . ?
C2 C3 H3 120.5 . . ?
C3 C4 C5 120.9(7) . . ?
C3 C4 H4 119.5 . . ?
C5 C4 H4 119.5 . . ?
C6 C5 C4 121.9(7) . . ?
C6 C5 H5 119.1 . . ?
C4 C5 H5 119.1 . . ?
C5 C6 C7 116.9(7) . . ?
C5 C6 H6 121.5 . . ?
C7 C6 H6 121.5 . . ?
N2 C7 C6 132.3(6) . . ?
N2 C7 C2 105.2(6) . . ?
C6 C7 C2 122.5(6) . . ?
C10 C8 C9 120.2(6) . . ?
C10 C8 N2 120.3(6) . . ?
C9 C8 N2 119.5(6) . . ?
C10 C9 C8 118.9(7) 2_676 . ?
C10 C9 H9 120.5 2_676 . ?
C8 C9 H9 120.5 . . ?
C9 C10 C8 120.9(7) 2_676 . ?
C9 C10 H10 119.6 2_676 . ?
C8 C10 H10 119.6 . . ?
N3 C11 N4 114.0(6) . . ?
N3 C11 H11 123.0 . . ?
N4 C11 H11 123.0 . . ?
C13 C12 C17 119.8(6) . . ?
C13 C12 N3 131.1(6) . . ?
C17 C12 N3 109.0(5) . . ?
C12 C13 C14 118.0(7) . . ?
C12 C13 H13 121.0 . . ?
C14 C13 H13 121.0 . . ?
C13 C14 C15 121.3(7) . . ?
C13 C14 H14 119.3 . . ?
C15 C14 H14 119.3 . . ?
C16 C15 C14 121.5(7) . . ?
C16 C15 H15 119.2 . . ?
C14 C15 H15 119.2 . . ?
C17 C16 C15 116.7(7) . . ?
C17 C16 H16 121.7 . . ?
C15 C16 H16 121.7 . . ?
C16 C17 N4 132.3(6) . . ?
C16 C17 C12 122.7(6) . . ?
N4 C17 C12 105.0(6) . . ?
C23 C18 C19 120.5(6) . . ?
C23 C18 N4 119.8(6) . . ?
C19 C18 N4 119.5(6) . . ?
C20 C19 C18 120.0(6) . . ?
C20 C19 H19 120.0 . . ?
C18 C19 H19 120.0 . . ?
C19 C20 C21 119.0(6) . . ?
C19 C20 H20 120.5 . . ?
C21 C20 H20 120.5 . . ?
C20 C21 C22 120.8(6) . . ?
C20 C21 N10 121.0(6) . 1_444 ?
C22 C21 N10 118.1(6) . 1_444 ?
C23 C22 C21 119.4(7) . . ?
C23 C22 H22 120.3 . . ?
C21 C22 H22 120.3 . . ?
C18 C23 C22 120.3(7) . . ?
C18 C23 H23 119.9 . . ?
C22 C23 H23 119.9 . . ?
N7 C31 N8 113.6(6) . . ?
N7 C31 H31 123.2 . . ?
N8 C31 H31 123.2 . . ?
C33 C32 C37 121.3(6) . . ?
C33 C32 N7 130.9(6) . . ?
C37 C32 N7 107.8(6) . . ?
C34 C33 C32 117.6(6) . . ?
C34 C33 H33 121.2 . . ?
C32 C33 H33 121.2 . . ?
C33 C34 C35 120.4(7) . . ?
C33 C34 H34 119.8 . . ?
C35 C34 H34 119.8 . . ?
C36 C35 C34 122.8(7) . . ?
C36 C35 H35 118.6 . . ?
C34 C35 H35 118.6 . . ?
C37 C36 C35 116.6(6) . . ?
C37 C36 H36 121.7 . . ?
C35 C36 H36 121.7 . . ?
C36 C37 N8 132.6(6) . . ?
C36 C37 C32 121.3(6) . . ?
N8 C37 C32 106.1(5) . . ?
C39 C38 C43 120.1(6) . . ?
C39 C38 N8 122.3(6) . . ?
C43 C38 N8 117.6(6) . . ?
C42 C43 C38 119.9(6) . . ?
C42 C43 H43 120.1 . . ?
C38 C43 H43 120.1 . . ?
C43 C42 C41 120.0(6) . . ?
C43 C42 H42 120.0 . . ?
C41 C42 H42 120.0 . . ?
C42 C41 C40 120.3(6) . . ?
C42 C41 N6 120.0(6) . 2_567 ?
C40 C41 N6 119.7(6) . 2_567 ?
C39 C40 C41 119.7(6) . . ?
C39 C40 H40 120.2 . . ?
C41 C40 H40 120.2 . . ?
C40 C39 C38 120.1(6) . . ?
C40 C39 H39 120.0 . . ?
C38 C39 H39 120.0 . . ?
N9 C44 N10 113.9(6) . . ?
N9 C44 H44 123.1 . . ?
N10 C44 H44 123.1 . . ?
C46 C45 C50 120.3(7) . . ?
C46 C45 N9 129.4(7) . . ?
C50 C45 N9 110.3(6) . . ?
C47 C46 C45 117.2(7) . . ?
C47 C46 H46 121.4 . . ?
C45 C46 H46 121.4 . . ?
C46 C47 C48 121.6(7) . . ?
C46 C47 H47 119.2 . . ?
C48 C47 H47 119.2 . . ?
C49 C48 C47 121.9(7) . . ?
C49 C48 H48 119.0 . . ?
C47 C48 H48 119.0 . . ?
C50 C49 C48 116.4(7) . . ?
C50 C49 H49 121.8 . . ?
C48 C49 H49 121.8 . . ?
C49 C50 N10 132.8(6) . . ?
C49 C50 C45 122.5(7) . . ?
N10 C50 C45 104.6(6) . . ?
N5 C24 N6 114.7(6) . . ?
N5 C24 H24 122.7 . . ?
N6 C24 H24 122.7 . . ?
C30 C25 N5 109.6(5) . . ?
C30 C25 C26 119.7(6) . . ?
N5 C25 C26 130.6(6) . . ?
C27 C26 C25 117.1(6) . . ?
C27 C26 H26 121.4 . . ?
C25 C26 H26 121.4 . . ?
C26 C27 C28 122.1(7) . . ?
C26 C27 H27 119.0 . . ?
C28 C27 H27 119.0 . . ?
C29 C28 C27 121.9(7) . . ?
C29 C28 H28 119.1 . . ?
C27 C28 H28 119.1 . . ?
C28 C29 C30 116.7(6) . . ?
C28 C29 H29 121.7 . . ?
C30 C29 H29 121.7 . . ?
C29 C30 C25 122.5(6) . . ?
C29 C30 N6 132.7(6) . . ?
C25 C30 N6 104.8(5) . . ?
O11 Cu1 O3 85.43(17) . . ?
O11 Cu1 N3 85.33(19) . . ?
O3 Cu1 N3 170.08(19) . . ?
O11 Cu1 N5 157.58(19) . . ?
O3 Cu1 N5 87.37(19) . . ?
N3 Cu1 N5 99.9(2) . . ?
O11 Cu1 N1 110.29(18) . . ?
O3 Cu1 N1 96.12(18) . . ?
N3 Cu1 N1 90.5(2) . . ?
N5 Cu1 N1 91.6(2) . . ?
O4 Cu2 N7 166.4(2) . . ?
O4 Cu2 O10 96.78(17) . 2_577 ?
N7 Cu2 O10 92.3(2) . 2_577 ?
O4 Cu2 O2 75.74(17) . . ?
N7 Cu2 O2 92.7(2) . . ?
O10 Cu2 O2 162.54(19) 2_577 . ?
O4 Cu2 N9 91.9(2) . . ?
N7 Cu2 N9 97.2(2) . . ?
O10 Cu2 N9 95.86(19) 2_577 . ?
O2 Cu2 N9 100.1(2) . . ?
O4 Cu2 Mo1 41.97(12) . . ?
N7 Cu2 Mo1 126.08(16) . . ?
O10 Cu2 Mo1 136.32(12) 2_577 . ?
O2 Cu2 Mo1 33.77(12) . . ?
N9 Cu2 Mo1 98.58(15) . . ?
O1 Mo1 O3 107.2(2) . . ?
O1 Mo1 O2 106.8(2) . . ?
O3 Mo1 O2 102.2(2) . . ?
O1 Mo1 O5 104.9(2) . . ?
O3 Mo1 O5 90.33(17) . . ?
O2 Mo1 O5 140.4(2) . . ?
O1 Mo1 O4 104.2(2) . . ?
O3 Mo1 O4 146.82(18) . . ?
O2 Mo1 O4 78.50(18) . . ?
O5 Mo1 O4 71.19(16) . . ?
O1 Mo1 Cu2 110.77(16) . . ?
O3 Mo1 Cu2 132.19(13) . . ?
O2 Mo1 Cu2 39.29(14) . . ?
O5 Mo1 Cu2 106.52(11) . . ?
O4 Mo1 Cu2 39.22(11) . . ?
O6 Mo2 O7 108.0(2) . . ?
O6 Mo2 O8 104.1(2) . . ?
O7 Mo2 O8 99.3(2) . . ?
O6 Mo2 O4 103.8(2) . . ?
O7 Mo2 O4 94.58(19) . . ?
O8 Mo2 O4 143.16(18) . . ?
O6 Mo2 O5 108.73(19) . . ?
O7 Mo2 O5 143.02(19) . . ?
O8 Mo2 O5 75.87(17) . . ?
O4 Mo2 O5 72.65(16) . . ?
O6 Mo2 Mo3 118.51(15) . . ?
O7 Mo2 Mo3 121.18(16) . . ?
O8 Mo2 Mo3 37.97(13) . . ?
O4 Mo2 Mo3 106.45(12) . . ?
O5 Mo2 Mo3 39.19(11) . . ?
O9 Mo3 O10 103.9(2) . . ?
O9 Mo3 O11 103.1(2) . . ?
O10 Mo3 O11 105.8(2) . . ?
O9 Mo3 O5 101.09(19) . . ?
O10 Mo3 O5 146.06(17) . . ?
O11 Mo3 O5 90.24(17) . . ?
O9 Mo3 O8 95.3(2) . . ?
O10 Mo3 O8 84.10(18) . . ?
O11 Mo3 O8 156.01(18) . . ?
O5 Mo3 O8 71.02(16) . . ?
O9 Mo3 Mo2 106.61(16) . . ?
O10 Mo3 Mo2 110.19(14) . . ?
O11 Mo3 Mo2 125.13(13) . . ?
O5 Mo3 Mo2 39.60(11) . . ?
O8 Mo3 Mo2 32.59(11) . . ?
C1 N1 C2 105.1(5) . . ?
C1 N1 Cu1 130.5(4) . . ?
C2 N1 Cu1 124.2(4) . . ?
C1 N2 C7 107.1(5) . . ?
C1 N2 C8 126.5(6) . . ?
C7 N2 C8 126.4(5) . . ?
C11 N3 C12 104.8(5) . . ?
C11 N3 Cu1 128.2(4) . . ?
C12 N3 Cu1 126.9(4) . . ?
C11 N4 C17 107.1(5) . . ?
C11 N4 C18 124.6(6) . . ?
C17 N4 C18 128.2(6) . . ?
C31 N7 C32 106.3(5) . . ?
C31 N7 Cu2 124.0(4) . . ?
C32 N7 Cu2 129.6(4) . . ?
C31 N8 C37 106.2(5) . . ?
C31 N8 C38 124.1(5) . . ?
C37 N8 C38 129.7(5) . . ?
C44 N9 C45 104.4(6) . . ?
C44 N9 Cu2 126.2(5) . . ?
C45 N9 Cu2 129.4(4) . . ?
C44 N10 C50 106.8(5) . . ?
C44 N10 C21 124.6(6) . 1_666 ?
C50 N10 C21 128.5(6) . 1_666 ?
C24 N5 C25 104.2(5) . . ?
C24 N5 Cu1 128.1(4) . . ?
C25 N5 Cu1 127.5(4) . . ?
Mo2 O4 Cu2 139.7(2) . . ?
Mo2 O4 Mo1 110.35(19) . . ?
Cu2 O4 Mo1 98.81(18) . . ?
Mo1 O2 Cu2 106.9(2) . . ?
Mo1 O3 Cu1 130.3(2) . . ?
Mo3 O11 Cu1 127.6(2) . . ?
Mo3 O10 Cu2 124.6(2) . 2_577 ?
Mo1 O5 Mo3 137.7(2) . . ?
Mo1 O5 Mo2 105.78(17) . . ?
Mo3 O5 Mo2 101.21(17) . . ?
Mo2 O8 Mo3 109.45(19) . . ?
C24 N6 C30 106.6(5) . . ?
C24 N6 C41 125.2(5) . 2_567 ?
C30 N6 C41 128.2(5) . 2_567 ?

loop_
_geom_bond_atom_site_label_1
_geom_bond_atom_site_label_2
_geom_bond_distance
_geom_bond_site_symmetry_2
_geom_bond_publ_flag
C1 N1 1.303(8) . ?
C1 N2 1.367(8) . ?
C1 H1 0.9300 . ?
C2 C3 1.393(9) . ?
C2 N1 1.394(8) . ?
C2 C7 1.400(9) . ?
C3 C4 1.371(10) . ?
C3 H3 0.9300 . ?
C4 C5 1.395(10) . ?
C4 H4 0.9300 . ?
C5 C6 1.364(10) . ?
C5 H5 0.9300 . ?
C6 C7 1.393(9) . ?
C6 H6 0.9300 . ?
C7 N2 1.373(8) . ?
C8 C10 1.368(10) . ?
C8 C9 1.380(10) . ?
C8 N2 1.438(8) . ?
C9 C10 1.361(10) 2_676 ?
C9 H9 0.9300 . ?
C10 C9 1.361(10) 2_676 ?
C10 H10 0.9300 . ?
C11 N3 1.305(8) . ?
C11 N4 1.339(8) . ?
C11 H11 0.9300 . ?
C12 C13 1.377(9) . ?
C12 C17 1.401(9) . ?
C12 N3 1.402(8) . ?
C13 C14 1.383(10) . ?
C13 H13 0.9300 . ?
C14 C15 1.389(11) . ?
C14 H14 0.9300 . ?
C15 C16 1.378(10) . ?
C15 H15 0.9300 . ?
C16 C17 1.375(9) . ?
C16 H16 0.9300 . ?
C17 N4 1.389(8) . ?
C18 C23 1.364(10) . ?
C18 C19 1.386(9) . ?
C18 N4 1.434(8) . ?
C19 C20 1.376(9) . ?
C19 H19 0.9300 . ?
C20 C21 1.381(9) . ?
C20 H20 0.9300 . ?
C21 C22 1.385(10) . ?
C21 N10 1.432(8) 1_444 ?
C22 C23 1.370(10) . ?
C22 H22 0.9300 . ?
C23 H23 0.9300 . ?
C31 N7 1.297(8) . ?
C31 N8 1.354(8) . ?
C31 H31 0.9300 . ?
C32 C33 1.379(9) . ?
C32 C37 1.402(8) . ?
C32 N7 1.408(8) . ?
C33 C34 1.366(9) . ?
C33 H33 0.9300 . ?
C34 C35 1.395(10) . ?
C34 H34 0.9300 . ?
C35 C36 1.371(10) . ?
C35 H35 0.9300 . ?
C36 C37 1.370(9) . ?
C36 H36 0.9300 . ?
C37 N8 1.401(8) . ?
C38 C39 1.369(9) . ?
C38 C43 1.386(10) . ?
C38 N8 1.420(8) . ?
C43 C42 1.361(9) . ?
C43 H43 0.9300 . ?
C42 C41 1.371(9) . ?
C42 H42 0.9300 . ?
C41 C40 1.381(9) . ?
C41 N6 1.428(8) 2_567 ?
C40 C39 1.366(9) . ?
C40 H40 0.9300 . ?
C39 H39 0.9300 . ?
C44 N9 1.309(8) . ?
C44 N10 1.358(8) . ?
C44 H44 0.9300 . ?
C45 C46 1.393(9) . ?
C45 C50 1.397(9) . ?
C45 N9 1.399(9) . ?
C46 C47 1.364(10) . ?
C46 H46 0.9300 . ?
C47 C48 1.393(11) . ?
C47 H47 0.9300 . ?
C48 C49 1.376(10) . ?
C48 H48 0.9300 . ?
C49 C50 1.369(10) . ?
C49 H49 0.9300 . ?
C50 N10 1.395(8) . ?
C24 N5 1.303(8) . ?
C24 N6 1.336(8) . ?
C24 H24 0.9300 . ?
C25 C30 1.391(9) . ?
C25 N5 1.406(8) . ?
C25 C26 1.406(9) . ?
C26 C27 1.363(9) . ?
C26 H26 0.9300 . ?
C27 C28 1.389(10) . ?
C27 H27 0.9300 . ?
C28 C29 1.361(10) . ?
C28 H28 0.9300 . ?
C29 C30 1.384(9) . ?
C29 H29 0.9300 . ?
C30 N6 1.400(8) . ?
Cu1 O11 1.958(4) . ?
Cu1 O3 1.958(4) . ?
Cu1 N3 2.006(5) . ?
Cu1 N5 2.040(5) . ?
Cu1 N1 2.287(5) . ?
Cu2 O4 1.949(4) . ?
Cu2 N7 1.975(5) . ?
Cu2 O10 2.010(4) 2_577 ?
Cu2 O2 2.017(5) . ?
Cu2 N9 2.218(6) . ?
Cu2 Mo1 3.0464(9) . ?
Mo1 O1 1.700(4) . ?
Mo1 O3 1.764(4) . ?
Mo1 O2 1.770(4) . ?
Mo1 O5 2.015(4) . ?
Mo1 O4 2.062(4) . ?
Mo2 O6 1.718(4) . ?
Mo2 O7 1.747(4) . ?
Mo2 O8 1.831(4) . ?
Mo2 O4 1.917(4) . ?
Mo2 O5 2.082(4) . ?
Mo2 Mo3 3.2047(8) . ?
Mo3 O9 1.706(4) . ?
Mo3 O10 1.765(4) . ?
Mo3 O11 1.768(4) . ?
Mo3 O5 2.064(4) . ?
Mo3 O8 2.091(4) . ?
N10 C21 1.432(8) 1_666 ?
O10 Cu2 2.010(4) 2_577 ?
N6 C41 1.428(8) 2_567 ?

loop_
_geom_torsion_atom_site_label_1
_geom_torsion_atom_site_label_2
_geom_torsion_atom_site_label_3
_geom_torsion_atom_site_label_4
_geom_torsion
_geom_torsion_site_symmetry_1
_geom_torsion_site_symmetry_2
_geom_torsion_site_symmetry_3
_geom_torsion_site_symmetry_4
_geom_torsion_publ_flag
N1 C2 C3 C4 -179.4(7) . . . . ?
C7 C2 C3 C4 -0.4(11) . . . . ?
C2 C3 C4 C5 0.9(12) . . . . ?
C3 C4 C5 C6 -0.9(12) . . . . ?
C4 C5 C6 C7 0.4(11) . . . . ?
C5 C6 C7 N2 178.8(7) . . . . ?
C5 C6 C7 C2 0.1(11) . . . . ?
C3 C2 C7 N2 -179.1(6) . . . . ?
N1 C2 C7 N2 0.1(7) . . . . ?
C3 C2 C7 C6 -0.1(10) . . . . ?
N1 C2 C7 C6 179.2(6) . . . . ?
C10 C8 C9 C10 0.2(14) . . . 2_676 ?
N2 C8 C9 C10 179.9(7) . . . 2_676 ?
C9 C8 C10 C9 -0.2(14) . . . 2_676 ?
N2 C8 C10 C9 -179.9(7) . . . 2_676 ?
C17 C12 C13 C14 -1.4(10) . . . . ?
N3 C12 C13 C14 -178.3(7) . . . . ?
C12 C13 C14 C15 0.5(11) . . . . ?
C13 C14 C15 C16 0.2(12) . . . . ?
C14 C15 C16 C17 0.1(12) . . . . ?
C15 C16 C17 N4 177.6(7) . . . . ?
C15 C16 C17 C12 -1.0(11) . . . . ?
C13 C12 C17 C16 1.7(11) . . . . ?
N3 C12 C17 C16 179.2(6) . . . . ?
C13 C12 C17 N4 -177.2(6) . . . . ?
N3 C12 C17 N4 0.3(7) . . . . ?
C23 C18 C19 C20 0.1(11) . . . . ?
N4 C18 C19 C20 -174.8(6) . . . . ?
C18 C19 C20 C21 0.2(10) . . . . ?
C19 C20 C21 C22 -0.4(11) . . . . ?
C19 C20 C21 N10 -177.6(6) . . . 1_444 ?
C20 C21 C22 C23 0.3(12) . . . . ?
N10 C21 C22 C23 177.6(7) 1_444 . . . ?
C19 C18 C23 C22 -0.2(12) . . . . ?
N4 C18 C23 C22 174.6(7) . . . . ?
C21 C22 C23 C18 0.0(13) . . . . ?
C37 C32 C33 C34 -1.6(10) . . . . ?
N7 C32 C33 C34 178.2(7) . . . . ?
C32 C33 C34 C35 -0.6(11) . . . . ?
C33 C34 C35 C36 1.7(12) . . . . ?
C34 C35 C36 C37 -0.5(12) . . . . ?
C35 C36 C37 N8 -178.7(7) . . . . ?
C35 C36 C37 C32 -1.7(11) . . . . ?
C33 C32 C37 C36 2.8(11) . . . . ?
N7 C32 C37 C36 -177.0(6) . . . . ?
C33 C32 C37 N8 -179.4(6) . . . . ?
N7 C32 C37 N8 0.7(7) . . . . ?
C39 C38 C43 C42 -0.7(12) . . . . ?
N8 C38 C43 C42 178.0(7) . . . . ?
C38 C43 C42 C41 1.7(12) . . . . ?
C43 C42 C41 C40 -1.9(11) . . . . ?
C43 C42 C41 N6 175.6(7) . . . 2_567 ?
C42 C41 C40 C39 1.2(11) . . . . ?
N6 C41 C40 C39 -176.3(6) 2_567 . . . ?
C41 C40 C39 C38 -0.2(11) . . . . ?
C43 C38 C39 C40 -0.1(11) . . . . ?
N8 C38 C39 C40 -178.6(6) . . . . ?
C50 C45 C46 C47 -1.5(11) . . . . ?
N9 C45 C46 C47 178.2(8) . . . . ?
C45 C46 C47 C48 -1.3(13) . . . . ?
C46 C47 C48 C49 2.9(14) . . . . ?
C47 C48 C49 C50 -1.5(13) . . . . ?
C48 C49 C50 N10 -178.4(8) . . . . ?
C48 C49 C50 C45 -1.3(12) . . . . ?
C46 C45 C50 C49 2.8(11) . . . . ?
N9 C45 C50 C49 -176.9(7) . . . . ?
C46 C45 C50 N10 -179.3(7) . . . . ?
N9 C45 C50 N10 1.0(8) . . . . ?
C30 C25 C26 C27 1.4(10) . . . . ?
N5 C25 C26 C27 177.7(6) . . . . ?
C25 C26 C27 C28 0.6(10) . . . . ?
C26 C27 C28 C29 -1.7(11) . . . . ?
C27 C28 C29 C30 0.8(11) . . . . ?
C28 C29 C30 C25 1.3(10) . . . . ?
C28 C29 C30 N6 -176.2(7) . . . . ?
N5 C25 C30 C29 -179.5(6) . . . . ?
C26 C25 C30 C29 -2.4(10) . . . . ?
N5 C25 C30 N6 -1.4(7) . . . . ?
C26 C25 C30 N6 175.7(6) . . . . ?
O4 Cu2 Mo1 O1 87.1(3) . . . . ?
N7 Cu2 Mo1 O1 -101.6(3) . . . . ?
O10 Cu2 Mo1 O1 111.8(2) 2_577 . . . ?
O2 Cu2 Mo1 O1 -91.4(3) . . . . ?
N9 Cu2 Mo1 O1 3.9(2) . . . . ?
O4 Cu2 Mo1 O3 -132.5(3) . . . . ?
N7 Cu2 Mo1 O3 38.8(3) . . . . ?
O10 Cu2 Mo1 O3 -107.8(3) 2_577 . . . ?
O2 Cu2 Mo1 O3 48.9(3) . . . . ?
N9 Cu2 Mo1 O3 144.3(2) . . . . ?
O4 Cu2 Mo1 O2 178.5(3) . . . . ?
N7 Cu2 Mo1 O2 -10.1(3) . . . . ?
O10 Cu2 Mo1 O2 -156.8(3) 2_577 . . . ?
N9 Cu2 Mo1 O2 95.3(3) . . . . ?
O4 Cu2 Mo1 O5 -26.4(2) . . . . ?
N7 Cu2 Mo1 O5 144.9(2) . . . . ?
O10 Cu2 Mo1 O5 -1.7(2) 2_577 . . . ?
O2 Cu2 Mo1 O5 155.0(3) . . . . ?
N9 Cu2 Mo1 O5 -109.65(19) . . . . ?
N7 Cu2 Mo1 O4 171.3(3) . . . . ?
O10 Cu2 Mo1 O4 24.7(3) 2_577 . . . ?
O2 Cu2 Mo1 O4 -178.5(3) . . . . ?
N9 Cu2 Mo1 O4 -83.2(2) . . . . ?
O6 Mo2 Mo3 O9 -2.4(2) . . . . ?
O7 Mo2 Mo3 O9 135.3(2) . . . . ?
O8 Mo2 Mo3 O9 73.3(3) . . . . ?
O4 Mo2 Mo3 O9 -118.7(2) . . . . ?
O5 Mo2 Mo3 O9 -87.4(2) . . . . ?
O6 Mo2 Mo3 O10 -114.6(2) . . . . ?
O7 Mo2 Mo3 O10 23.1(2) . . . . ?
O8 Mo2 Mo3 O10 -38.9(3) . . . . ?
O4 Mo2 Mo3 O10 129.12(19) . . . . ?
O5 Mo2 Mo3 O10 160.4(2) . . . . ?
O6 Mo2 Mo3 O11 117.5(2) . . . . ?
O7 Mo2 Mo3 O11 -104.8(2) . . . . ?
O8 Mo2 Mo3 O11 -166.7(3) . . . . ?
O4 Mo2 Mo3 O11 1.3(2) . . . . ?
O5 Mo2 Mo3 O11 32.6(2) . . . . ?
O6 Mo2 Mo3 O5 85.0(2) . . . . ?
O7 Mo2 Mo3 O5 -137.3(2) . . . . ?
O8 Mo2 Mo3 O5 160.7(3) . . . . ?
O4 Mo2 Mo3 O5 -31.3(2) . . . . ?
O6 Mo2 Mo3 O8 -75.7(3) . . . . ?
O7 Mo2 Mo3 O8 62.0(3) . . . . ?
O4 Mo2 Mo3 O8 168.0(3) . . . . ?
O5 Mo2 Mo3 O8 -160.7(3) . . . . ?
N2 C1 N1 C2 -0.2(8) . . . . ?
N2 C1 N1 Cu1 -174.5(4) . . . . ?
C3 C2 N1 C1 179.1(7) . . . . ?
C7 C2 N1 C1 0.1(7) . . . . ?
C3 C2 N1 Cu1 -6.1(10) . . . . ?
C7 C2 N1 Cu1 174.8(4) . . . . ?
O11 Cu1 N1 C1 43.1(6) . . . . ?
O3 Cu1 N1 C1 -44.3(6) . . . . ?
N3 Cu1 N1 C1 128.3(6) . . . . ?
N5 Cu1 N1 C1 -131.8(6) . . . . ?
O11 Cu1 N1 C2 -130.3(5) . . . . ?
O3 Cu1 N1 C2 142.4(5) . . . . ?
N3 Cu1 N1 C2 -45.1(5) . . . . ?
N5 Cu1 N1 C2 54.8(5) . . . . ?
N1 C1 N2 C7 0.3(8) . . . . ?
N1 C1 N2 C8 -179.9(6) . . . . ?
C6 C7 N2 C1 -179.1(8) . . . . ?
C2 C7 N2 C1 -0.2(7) . . . . ?
C6 C7 N2 C8 1.0(12) . . . . ?
C2 C7 N2 C8 180.0(6) . . . . ?
C10 C8 N2 C1 62.5(10) . . . . ?
C9 C8 N2 C1 -117.1(8) . . . . ?
C10 C8 N2 C7 -117.7(8) . . . . ?
C9 C8 N2 C7 62.7(10) . . . . ?
N4 C11 N3 C12 1.9(7) . . . . ?
N4 C11 N3 Cu1 178.2(4) . . . . ?
C13 C12 N3 C11 175.8(7) . . . . ?
C17 C12 N3 C11 -1.3(7) . . . . ?
C13 C12 N3 Cu1 -0.5(10) . . . . ?
C17 C12 N3 Cu1 -177.6(4) . . . . ?
O11 Cu1 N3 C11 -115.3(6) . . . . ?
O3 Cu1 N3 C11 -94.0(12) . . . . ?
N5 Cu1 N3 C11 42.7(6) . . . . ?
N1 Cu1 N3 C11 134.3(6) . . . . ?
O11 Cu1 N3 C12 60.1(5) . . . . ?
O3 Cu1 N3 C12 81.5(12) . . . . ?
N5 Cu1 N3 C12 -141.9(5) . . . . ?
N1 Cu1 N3 C12 -50.2(5) . . . . ?
N3 C11 N4 C17 -1.8(8) . . . . ?
N3 C11 N4 C18 174.4(6) . . . . ?
C16 C17 N4 C11 -177.9(8) . . . . ?
C12 C17 N4 C11 0.8(7) . . . . ?
C16 C17 N4 C18 6.0(12) . . . . ?
C12 C17 N4 C18 -175.2(6) . . . . ?
C23 C18 N4 C11 -123.9(8) . . . . ?
C19 C18 N4 C11 51.0(10) . . . . ?
C23 C18 N4 C17 51.5(11) . . . . ?
C19 C18 N4 C17 -133.6(7) . . . . ?
N8 C31 N7 C32 0.0(8) . . . . ?
N8 C31 N7 Cu2 -177.2(4) . . . . ?
C33 C32 N7 C31 179.7(7) . . . . ?
C37 C32 N7 C31 -0.5(7) . . . . ?
C33 C32 N7 Cu2 -3.3(11) . . . . ?
C37 C32 N7 Cu2 176.6(4) . . . . ?
O4 Cu2 N7 C31 -113.6(9) . . . . ?
O10 Cu2 N7 C31 18.6(6) 2_577 . . . ?
O2 Cu2 N7 C31 -144.7(6) . . . . ?
N9 Cu2 N7 C31 114.8(5) . . . . ?
Mo1 Cu2 N7 C31 -139.1(5) . . . . ?
O4 Cu2 N7 C32 69.9(11) . . . . ?
O10 Cu2 N7 C32 -158.0(6) 2_577 . . . ?
O2 Cu2 N7 C32 38.8(6) . . . . ?
N9 Cu2 N7 C32 -61.8(6) . . . . ?
Mo1 Cu2 N7 C32 44.4(6) . . . . ?
N7 C31 N8 C37 0.4(8) . . . . ?
N7 C31 N8 C38 -177.9(6) . . . . ?
C36 C37 N8 C31 176.7(8) . . . . ?
C32 C37 N8 C31 -0.7(7) . . . . ?
C36 C37 N8 C38 -5.2(13) . . . . ?
C32 C37 N8 C38 177.5(7) . . . . ?
C39 C38 N8 C31 141.3(7) . . . . ?
C43 C38 N8 C31 -37.4(10) . . . . ?
C39 C38 N8 C37 -36.6(11) . . . . ?
C43 C38 N8 C37 144.8(7) . . . . ?
N10 C44 N9 C45 2.2(8) . . . . ?
N10 C44 N9 Cu2 -178.3(5) . . . . ?
C46 C45 N9 C44 178.4(8) . . . . ?
C50 C45 N9 C44 -1.9(8) . . . . ?
C46 C45 N9 Cu2 -1.0(11) . . . . ?
C50 C45 N9 Cu2 178.7(5) . . . . ?
O4 Cu2 N9 C44 -50.4(6) . . . . ?
N7 Cu2 N9 C44 119.5(6) . . . . ?
O10 Cu2 N9 C44 -147.4(6) 2_577 . . . ?
O2 Cu2 N9 C44 25.4(6) . . . . ?
Mo1 Cu2 N9 C44 -8.8(6) . . . . ?
O4 Cu2 N9 C45 128.9(6) . . . . ?
N7 Cu2 N9 C45 -61.2(6) . . . . ?
O10 Cu2 N9 C45 31.9(6) 2_577 . . . ?
O2 Cu2 N9 C45 -155.3(6) . . . . ?
Mo1 Cu2 N9 C45 170.5(6) . . . . ?
N9 C44 N10 C50 -1.7(9) . . . . ?
N9 C44 N10 C21 -177.6(6) . . . 1_666 ?
C49 C50 N10 C44 177.9(8) . . . . ?
C45 C50 N10 C44 0.3(8) . . . . ?
C49 C50 N10 C21 -6.4(13) . . . 1_666 ?
C45 C50 N10 C21 176.1(7) . . . 1_666 ?
N6 C24 N5 C25 -1.6(7) . . . . ?
N6 C24 N5 Cu1 -176.5(4) . . . . ?
C30 C25 N5 C24 1.8(7) . . . . ?
C26 C25 N5 C24 -174.9(7) . . . . ?
C30 C25 N5 Cu1 176.7(4) . . . . ?
C26 C25 N5 Cu1 0.0(10) . . . . ?
O11 Cu1 N5 C24 57.1(8) . . . . ?
O3 Cu1 N5 C24 128.4(6) . . . . ?
N3 Cu1 N5 C24 -44.8(6) . . . . ?
N1 Cu1 N5 C24 -135.5(6) . . . . ?
O11 Cu1 N5 C25 -116.6(6) . . . . ?
O3 Cu1 N5 C25 -45.3(5) . . . . ?
N3 Cu1 N5 C25 141.5(5) . . . . ?
N1 Cu1 N5 C25 50.8(5) . . . . ?
O6 Mo2 O4 Cu2 119.3(4) . . . . ?
O7 Mo2 O4 Cu2 9.5(4) . . . . ?
O8 Mo2 O4 Cu2 -102.6(4) . . . . ?
O5 Mo2 O4 Cu2 -135.0(4) . . . . ?
Mo3 Mo2 O4 Cu2 -114.9(3) . . . . ?
O6 Mo2 O4 Mo1 -107.0(2) . . . . ?
O7 Mo2 O4 Mo1 143.2(2) . . . . ?
O8 Mo2 O4 Mo1 31.1(4) . . . . ?
O5 Mo2 O4 Mo1 -1.38(18) . . . . ?
Mo3 Mo2 O4 Mo1 18.7(2) . . . . ?
N7 Cu2 O4 Mo2 105.3(8) . . . . ?
O10 Cu2 O4 Mo2 -26.5(4) 2_577 . . . ?
O2 Cu2 O4 Mo2 137.5(4) . . . . ?
N9 Cu2 O4 Mo2 -122.6(4) . . . . ?
Mo1 Cu2 O4 Mo2 136.6(5) . . . . ?
N7 Cu2 O4 Mo1 -31.3(9) . . . . ?
O10 Cu2 O4 Mo1 -163.10(17) 2_577 . . . ?
O2 Cu2 O4 Mo1 0.84(19) . . . . ?
N9 Cu2 O4 Mo1 100.8(2) . . . . ?
O1 Mo1 O4 Mo2 102.7(2) . . . . ?
O3 Mo1 O4 Mo2 -57.9(4) . . . . ?
O2 Mo1 O4 Mo2 -152.7(3) . . . . ?
O5 Mo1 O4 Mo2 1.44(18) . . . . ?
Cu2 Mo1 O4 Mo2 -151.7(3) . . . . ?
O1 Mo1 O4 Cu2 -105.6(2) . . . . ?
O3 Mo1 O4 Cu2 93.8(3) . . . . ?
O2 Mo1 O4 Cu2 -0.9(2) . . . . ?
O5 Mo1 O4 Cu2 153.2(2) . . . . ?
O1 Mo1 O2 Cu2 102.5(3) . . . . ?
O3 Mo1 O2 Cu2 -145.1(2) . . . . ?
O5 Mo1 O2 Cu2 -39.4(4) . . . . ?
O4 Mo1 O2 Cu2 0.9(2) . . . . ?
O4 Cu2 O2 Mo1 -1.0(2) . . . . ?
N7 Cu2 O2 Mo1 171.8(3) . . . . ?
O10 Cu2 O2 Mo1 65.3(7) 2_577 . . . ?
N9 Cu2 O2 Mo1 -90.4(3) . . . . ?
O1 Mo1 O3 Cu1 -163.2(3) . . . . ?
O2 Mo1 O3 Cu1 84.7(3) . . . . ?
O5 Mo1 O3 Cu1 -57.4(3) . . . . ?
O4 Mo1 O3 Cu1 -2.9(5) . . . . ?
Cu2 Mo1 O3 Cu1 55.5(3) . . . . ?
O11 Cu1 O3 Mo1 79.3(3) . . . . ?
N3 Cu1 O3 Mo1 57.9(12) . . . . ?
N5 Cu1 O3 Mo1 -79.5(3) . . . . ?
N1 Cu1 O3 Mo1 -170.8(3) . . . . ?
O9 Mo3 O11 Cu1 161.5(3) . . . . ?
O10 Mo3 O11 Cu1 -89.7(3) . . . . ?
O5 Mo3 O11 Cu1 60.1(3) . . . . ?
O8 Mo3 O11 Cu1 22.3(6) . . . . ?
Mo2 Mo3 O11 Cu1 40.0(3) . . . . ?
O3 Cu1 O11 Mo3 -80.3(3) . . . . ?
N3 Cu1 O11 Mo3 96.1(3) . . . . ?
N5 Cu1 O11 Mo3 -8.6(7) . . . . ?
N1 Cu1 O11 Mo3 -175.1(3) . . . . ?
O9 Mo3 O10 Cu2 -99.5(3) . . . 2_577 ?
O11 Mo3 O10 Cu2 152.2(2) . . . 2_577 ?
O5 Mo3 O10 Cu2 36.8(5) . . . 2_577 ?
O8 Mo3 O10 Cu2 -5.5(2) . . . 2_577 ?
Mo2 Mo3 O10 Cu2 14.4(3) . . . 2_577 ?
O1 Mo1 O5 Mo3 130.8(3) . . . . ?
O3 Mo1 O5 Mo3 22.9(3) . . . . ?
O2 Mo1 O5 Mo3 -86.9(4) . . . . ?
O4 Mo1 O5 Mo3 -129.0(3) . . . . ?
Cu2 Mo1 O5 Mo3 -111.7(3) . . . . ?
O1 Mo1 O5 Mo2 -101.5(2) . . . . ?
O3 Mo1 O5 Mo2 150.62(19) . . . . ?
O2 Mo1 O5 Mo2 40.8(4) . . . . ?
O4 Mo1 O5 Mo2 -1.29(16) . . . . ?
Cu2 Mo1 O5 Mo2 16.01(18) . . . . ?
O9 Mo3 O5 Mo1 -128.2(3) . . . . ?
O10 Mo3 O5 Mo1 94.8(4) . . . . ?
O11 Mo3 O5 Mo1 -24.8(3) . . . . ?
O8 Mo3 O5 Mo1 139.9(3) . . . . ?
Mo2 Mo3 O5 Mo1 129.1(4) . . . . ?
O9 Mo3 O5 Mo2 102.7(2) . . . . ?
O10 Mo3 O5 Mo2 -34.2(4) . . . . ?
O11 Mo3 O5 Mo2 -153.87(18) . . . . ?
O8 Mo3 O5 Mo2 10.86(16) . . . . ?
O6 Mo2 O5 Mo1 100.4(2) . . . . ?
O7 Mo2 O5 Mo1 -72.6(3) . . . . ?
O8 Mo2 O5 Mo1 -159.2(2) . . . . ?
O4 Mo2 O5 Mo1 1.38(18) . . . . ?
Mo3 Mo2 O5 Mo1 -147.1(3) . . . . ?
O6 Mo2 O5 Mo3 -112.4(2) . . . . ?
O7 Mo2 O5 Mo3 74.5(3) . . . . ?
O8 Mo2 O5 Mo3 -12.11(17) . . . . ?
O4 Mo2 O5 Mo3 148.5(2) . . . . ?
O6 Mo2 O8 Mo3 118.6(2) . . . . ?
O7 Mo2 O8 Mo3 -130.1(2) . . . . ?
O4 Mo2 O8 Mo3 -19.4(4) . . . . ?
O5 Mo2 O8 Mo3 12.45(18) . . . . ?
O9 Mo3 O8 Mo2 -112.8(2) . . . . ?
O10 Mo3 O8 Mo2 143.7(2) . . . . ?
O11 Mo3 O8 Mo2 27.5(5) . . . . ?
O5 Mo3 O8 Mo2 -12.88(18) . . . . ?
N5 C24 N6 C30 0.8(8) . . . . ?
N5 C24 N6 C41 -178.3(6) . . . 2_567 ?
C29 C30 N6 C24 178.2(7) . . . . ?
C25 C30 N6 C24 0.4(7) . . . . ?
C29 C30 N6 C41 -2.8(12) . . . 2_567 ?
C25 C30 N6 C41 179.4(6) . . . 2_567 ?
